data_1008058
loop_
_publ_author_name
'Bouchard, R J'

_publ_section_title
;
The crystal structure and transport properties of Ni Rh~2~ Se~4~
;
_journal_coden_ASTM INOCAJ
_journal_name_full 'Inorganic Chemistry'
_journal_page_first 850
_journal_page_last 856
_journal_paper_doi 10.1021/ic50074a030
_journal_volume 8
_journal_year 1969
_chemical_formula_structural 'Ni Rh2 Se4'
_chemical_formula_sum 'Ni Rh2 Se4'
_chemical_name_systematic 'Nickel dirhodium(III) selenide'
_space_group_IT_number 12
_symmetry_cell_setting monoclinic
_symmetry_Int_Tables_number 12
_symmetry_space_group_name_Hall '-I 2y'
_symmetry_space_group_name_H-M 'I 1 2/m 1'
_cell_angle_alpha 90
_cell_angle_beta 92.24(1)
_cell_angle_gamma 90
_cell_formula_units_Z 2
_cell_length_a 6.2821(7)
_cell_length_b 3.6491(4)
_cell_length_c 10.844(1)
_cell_volume 248.4
_refine_ls_R_factor_all 0.053
_cod_database_code 1008058

loop_
_symmetry_equiv_pos_as_xyz
x,y,z
-x,y,-z
-x,-y,-z
x,-y,z
1/2+x,1/2+y,1/2+z
1/2-x,1/2+y,1/2-z
1/2-x,1/2-y,1/2-z
1/2+x,1/2-y,1/2+z

loop_
_atom_site_label
_atom_site_type_symbol
_atom_site_symmetry_multiplicity
_atom_site_Wyckoff_symbol
_atom_site_fract_x
_atom_site_fract_y
_atom_site_fract_z
_atom_site_occupancy
_atom_site_attached_hydrogens
_atom_site_calc_flag
Ni1 Ni2+ 2 a 0. 0. 0. 1. 0 d
Rh1 Rh3+ 4 i -0.022(2) 0. 0.266(1) 1. 0 d
Se1 Se2- 4 i 0.347(3) 0. 0.366(2) 1. 0 d
Se2 Se2- 4 i 0.337(4) 0. 0.882(1) 1. 0 d

loop_
_atom_type_symbol
_atom_type_oxidation_number
Ni2+ 2.000
Rh3+ 3.000
Se2- -2.000
